data_1511523
loop_
_publ_author_name
'Kuz'ma, Yu.B.'
'Zavalii, P.Yu.'
'Zavalii, L.V.'

_publ_section_title
;
 Sm11 (Co4 B4)10-a new member of the family of incommensurate structures
;
_journal_name_full Kristallografiya
_journal_page_first 638
_journal_page_last 641
_journal_volume 35
_journal_year 1990
_chemical_formula_sum 'B40 Co40 Sm11'
_chemical_name_systematic 'Sm11 Co40 B40'
_space_group_IT_number 114
_symmetry_space_group_name_Hall 'P -4 2n'
_symmetry_space_group_name_H-M 'P -4 21 c'
_cell_angle_alpha 90
_cell_angle_beta 90
_cell_angle_gamma 90
_cell_formula_units_Z 2
_cell_length_a 7.051
_cell_length_b 7.051
_cell_length_c 38.709
_cell_volume 1924.480
_citation_journal_id_ASTM KRISAJ
_cod_data_source_file boron4-x_157.cif
_cod_data_source_block B40Co40Sm11
_cod_original_cell_volume 1924.48
_cod_database_code 1511523

loop_
_symmetry_equiv_pos_as_xyz
x,y,z
y,-x,-z
-x,-y,z
-y,x,-z
x+1/2,-y+1/2,-z+1/2
-y+1/2,-x+1/2,z+1/2
-x+1/2,y+1/2,-z+1/2
y+1/2,x+1/2,z+1/2

loop_
_atom_site_label
_atom_site_type_symbol
_atom_site_fract_x
_atom_site_fract_y
_atom_site_fract_z
_atom_site_occupancy
_atom_site_U_iso_or_equiv
Co9 Co 0.623 0.128 0.3131 1 0.0
B8 B 0.694 0.173 0.2612 1 0.0
B3 B 0.328 0.198 0.2115 1 0.0
B7 B 0.683 0.182 0.1614 1 0.0
Sm1 Sm 0.5 0.5 0 1 0.0
B9 B 0.7 0.169 0.361 1 0.0
Sm4 Sm 0.5 0.5 0.2718 1 0.0
B6 B 0.672 0.195 0.0603 1 0.0
B2 B 0.314 0.177 0.1109 1 0.0
Co2 Co 0.374 0.128 0.1632 1 0.0
Co1 Co 0.379 0.13 0.0599 1 0.0
Co7 Co 0.632 0.125 0.1102 1 0.0
Sm6 Sm 0.5 0.5 0.4562 1 0.0
B4 B 0.332 0.204 0.3115 1 0.0
Co3 Co 0.359 0.116 0.2609 1 0.0
Co8 Co 0.621 0.131 0.2126 1 0.0
Sm5 Sm 0.5 0.5 0.3699 1 0.0
B10 B 0.701 0.168 0.4612 1 0.0
Co4 Co 0.348 0.114 0.3608 1 0.0
B5 B 0.332 0.204 0.4108 1 0.0
Sm3 Sm 0.5 0.5 0.1829 1 0.0
Co6 Co 0.647 0.111 0.0118 1 0.0
B1 B 0.3 0.168 0.0109 1 0.0
Co10 Co 0.622 0.153 0.4116 1 0.0
Sm2 Sm 0.5 0.5 0.0872 1 0.0
Co5 Co 0.364 0.111 0.4599 1 0.0
